data_2241720
loop_
_publ_author_name
'Nasri, Soumaya'
'Ezzayani, Khaireddine'
'Turowska-Tyrk, Ilona'
'Roisnel, Thierry'
'Nasri, Habib'

_publ_section_title
;
 Crystal structure of an unknown solvate of
 (piperazine-\k<i>N</i>){5,10,15,20-tetrakis[4-(benzoyloxy)phenyl]porphyrinato-\k^4^<i>N</i>}zinc
;
_journal_coeditor_code LH5815
_journal_issue 7
_journal_name_full 'Acta Crystallographica Section E'
_journal_page_first 937
_journal_page_last 942
_journal_paper_doi 10.1107/S2056989016009269
_journal_volume 72
_journal_year 2016
_chemical_formula_iupac '[Zn (C72 H44 N4 O8)(C4 H10 N2)]'
_chemical_formula_moiety 'C76 H54 N6 O8 Zn'
_chemical_formula_sum 'C76 H54 N6 O8 Zn'
_chemical_formula_weight 1244.62
_chemical_name_systematic
;
(Piperazine-\k<i>N</i>){5,10,15,20-tetrakis[4-(benzoyloxy)phenyl]\
porphyrinato-\k^4^<i>N</i>}zinc unknown solvate
;
_space_group_crystal_system triclinic
_space_group_IT_number 2
_space_group_name_Hall '-P 1'
_space_group_name_H-M_alt 'P -1'
_symmetry_space_group_name_Hall '-P 1'
_symmetry_space_group_name_H-M 'P -1'
_atom_sites_solution_hydrogens mixed
_audit_creation_method SHELXL-2013
_cell_angle_alpha 102.338(3)
_cell_angle_beta 100.996(3)
_cell_angle_gamma 98.412(3)
_cell_formula_units_Z 2
_cell_length_a 8.4332(8)
_cell_length_b 20.1895(17)
_cell_length_c 21.0104(19)
_cell_measurement_reflns_used 9221
_cell_measurement_temperature 150(2)
_cell_measurement_theta_max 27.52
_cell_measurement_theta_min 2.48
_cell_volume 3364.6(5)
_computing_cell_refinement
;
APEX3 (Bruker, 2015) and SAINT (Bruker, 2015)
;
_computing_data_collection
;
SAINT (Bruker, 2015)
;
_computing_data_reduction
;
SAINT (Bruker, 2015)
;
_computing_molecular_graphics
;
ORTEPIII (Burnett & Johnson, 1996) and ORTEP-3 for Windows (Farrugia,
2012)
;
_computing_publication_material
;
WinGX publication routines (Farrugia, 2012)
;
_computing_structure_refinement
;
SHELXL-2015 (Sheldrick, 2015)
;
_computing_structure_solution
;
SIR2004-1.0 (Burla <i>et al.</i>,  2005)
;
_diffrn_ambient_temperature 150(2)
_diffrn_measured_fraction_theta_full 0.997
_diffrn_measured_fraction_theta_max 0.998
_diffrn_measurement_device_type 'D8 VENTURE Bruker AXS'
_diffrn_measurement_method 'rotation images'
_diffrn_radiation_type MoK\a
_diffrn_radiation_wavelength 0.71073
_diffrn_reflns_av_R_equivalents 0.0276
_diffrn_reflns_limit_h_max 10
_diffrn_reflns_limit_h_min -10
_diffrn_reflns_limit_k_max 24
_diffrn_reflns_limit_k_min -23
_diffrn_reflns_limit_l_max 25
_diffrn_reflns_limit_l_min -25
_diffrn_reflns_number 60504
_diffrn_reflns_theta_full 25.242
_diffrn_reflns_theta_max 26.000
_diffrn_reflns_theta_min 2.917
_exptl_absorpt_coefficient_mu 0.425
_exptl_absorpt_correction_T_max 0.7456
_exptl_absorpt_correction_T_min 0.6836
_exptl_absorpt_correction_type multi-scan
_exptl_absorpt_process_details
;
(SADABS; Bruker, 2015)
;
_exptl_crystal_colour blue
_exptl_crystal_density_diffrn 1.229
_exptl_crystal_description prism
_exptl_crystal_F_000 1292
_exptl_crystal_size_max 0.300
_exptl_crystal_size_mid 0.200
_exptl_crystal_size_min 0.160
_refine_diff_density_max 0.625
_refine_diff_density_min -0.535
_refine_ls_extinction_method none
_refine_ls_goodness_of_fit_ref 1.050
_refine_ls_hydrogen_treatment mixed
_refine_ls_matrix_type full
_refine_ls_number_parameters 827
_refine_ls_number_reflns 13198
_refine_ls_number_restraints 43
_refine_ls_restrained_S_all 1.073
_refine_ls_R_factor_all 0.0475
_refine_ls_R_factor_gt 0.0428
_refine_ls_shift/su_max 0.002
_refine_ls_shift/su_mean 0.000
_refine_ls_structure_factor_coef Fsqd
_refine_ls_weighting_details 'w=1/[\s^2^(Fo^2^)+(0.0565P)^2^+3.3556P] where P=(Fo^2^+2Fc^2^)/3'
_refine_ls_weighting_scheme calc
_refine_ls_wR_factor_gt 0.1153
_refine_ls_wR_factor_ref 0.1187
_reflns_number_gt 11791
_reflns_number_total 13198
_reflns_threshold_expression 'I > 2\s(I)'
_cod_data_source_file lh5815sup1.cif
_cod_data_source_block I
_cod_database_code 2241720
_shelx_space_group_comment
;
The symmetry employed for this shelxl refinement is uniquely defined
by the following loop, which should always be used as a source of
symmetry information in preference to the above space-group names.
They are only intended as comments.
;
_shelx_estimated_absorpt_t_min 0.883
_shelx_estimated_absorpt_t_max 0.935
_shelxl_version_number .2013

loop_
_space_group_symop_operation_xyz
'x, y, z'
'-x, -y, -z'

loop_
_atom_site_type_symbol
_atom_site_label
_atom_site_fract_x
_atom_site_fract_y
_atom_site_fract_z
_atom_site_U_iso_or_equiv
_atom_site_adp_type
_atom_site_calc_flag
_atom_site_occupancy
Zn Zn 0.31335(3) 0.69459(2) 0.65779(2) 0.01812(7) Uani d 1
N N1 0.2782(2) 0.75429(8) 0.74622(8) 0.0211(3) Uani d 1
N N2 0.2627(2) 0.60823(8) 0.69420(8) 0.0206(3) Uani d 1
N N3 0.2614(2) 0.62837(8) 0.56245(8) 0.0197(3) Uani d 1
N N4 0.2644(2) 0.77404(8) 0.61332(8) 0.0194(3) Uani d 1
N N5 0.5751(2) 0.71283(11) 0.67848(10) 0.0301(4) Uani d 1
H H5 0.602(4) 0.7385(17) 0.6565(17) 0.056(9) Uiso d 1
N N6 0.8803(3) 0.6862(3) 0.74598(19) 0.0930(13) Uani d 1
H H6 0.997(2) 0.692(2) 0.754(2) 0.112 Uiso d 1
O O1 0.2385(2) 0.60093(8) 1.05857(7) 0.0349(4) Uani d 1
O O2 0.2374(3) 0.49041(10) 1.01050(9) 0.0596(6) Uani d 1
O O3 0.2188(2) 0.22666(7) 0.51518(8) 0.0293(3) Uani d 1
O O4 0.2934(4) 0.22820(11) 0.41963(11) 0.0704(8) Uani d 1
O O5 0.2117(2) 0.75993(8) 0.23573(7) 0.0282(3) Uani d 1
O O6 0.1746(3) 0.86806(10) 0.27232(9) 0.0504(5) Uani d 1
O O7 0.2304(2) 1.14575(8) 0.80769(9) 0.0390(4) Uani d 1
O O8 0.3722(3) 1.17651(10) 0.73573(13) 0.0715(8) Uani d 1
C C1 0.2767(3) 0.82347(10) 0.76077(10) 0.0230(4) Uani d 1
C C2 0.2803(3) 0.84814(11) 0.83101(11) 0.0319(5) Uani d 1
H H2 0.2803 0.8942 0.8538 0.038 Uiso calc 1
C C3 0.2836(3) 0.79322(11) 0.85815(11) 0.0309(5) Uani d 1
H H3 0.2872 0.7934 0.9037 0.037 Uiso calc 1
C C4 0.2804(3) 0.73428(11) 0.80492(10) 0.0228(4) Uani d 1
C C5 0.2646(2) 0.66604(11) 0.81071(10) 0.0215(4) Uani d 1
C C6 0.2465(2) 0.60762(10) 0.75811(10) 0.0204(4) Uani d 1
C C7 0.2050(3) 0.53744(11) 0.76309(10) 0.0257(4) Uani d 1
H H7 0.1861 0.5230 0.8016 0.031 Uiso calc 1
C C8 0.1981(3) 0.49601(11) 0.70258(11) 0.0262(4) Uani d 1
H H8 0.1720 0.4469 0.6904 0.031 Uiso calc 1
C C9 0.2378(2) 0.54025(10) 0.65971(10) 0.0208(4) Uani d 1
C C10 0.2509(2) 0.51649(10) 0.59287(10) 0.0211(4) Uani d 1
C C11 0.2661(2) 0.55911(10) 0.54829(10) 0.0206(4) Uani d 1
C C12 0.2819(3) 0.53651(11) 0.48024(10) 0.0252(4) Uani d 1
H H12 0.2920 0.4915 0.4585 0.030 Uiso calc 1
C C13 0.2798(3) 0.59145(11) 0.45319(10) 0.0251(4) Uani d 1
H H13 0.2860 0.5920 0.4086 0.030 Uiso calc 1
C C14 0.2662(2) 0.64918(10) 0.50448(9) 0.0204(4) Uani d 1
C C15 0.2564(2) 0.71571(10) 0.49630(9) 0.0198(4) Uani d 1
C C16 0.2521(2) 0.77297(10) 0.54688(9) 0.0200(4) Uani d 1
C C17 0.2310(3) 0.83986(11) 0.53666(10) 0.0266(4) Uani d 1
H H17 0.2174 0.8526 0.4953 0.032 Uiso calc 1
C C18 0.2342(3) 0.88089(11) 0.59688(11) 0.0288(5) Uani d 1
H H18 0.2246 0.9281 0.6059 0.035 Uiso calc 1
C C19 0.2547(2) 0.83975(10) 0.64507(10) 0.0220(4) Uani d 1
C C20 0.2640(3) 0.86390(10) 0.71389(10) 0.0234(4) Uani d 1
C C21 0.2579(3) 0.65248(10) 0.87802(10) 0.0226(4) Uani d 1
C C22 0.1093(3) 0.63974(14) 0.89588(11) 0.0364(5) Uani d 1
H H22 0.0111 0.6433 0.8671 0.044 Uiso calc 1
C C23 0.1023(3) 0.62159(14) 0.95589(12) 0.0379(6) Uani d 1
H H23 -0.0002 0.6123 0.9680 0.045 Uiso calc 1
C C24 0.2450(3) 0.61738(11) 0.99694(10) 0.0290(5) Uani d 1
C C25 0.3944(3) 0.63187(16) 0.98167(13) 0.0460(7) Uani d 1
H H25 0.4926 0.6298 1.0115 0.055 Uiso calc 1
C C26 0.4004(3) 0.64969(16) 0.92169(13) 0.0417(6) Uani d 1
H H26 0.5037 0.6601 0.9106 0.050 Uiso calc 1
C C27 0.2413(3) 0.53406(12) 1.05929(11) 0.0334(5) Uani d 1
C C28 0.2507(3) 0.52300(11) 1.12744(10) 0.0274(4) Uani d 1
C C29 0.2114(3) 0.56867(13) 1.17817(11) 0.0352(5) Uani d 1
H H29 0.1766 0.6096 1.1708 0.042 Uiso calc 1
C C30 0.2235(4) 0.55373(15) 1.24035(12) 0.0439(6) Uani d 1
H H30 0.1964 0.5848 1.2756 0.053 Uiso calc 1
C C31 0.2737(3) 0.49517(14) 1.25143(12) 0.0402(6) Uani d 1
H H31 0.2793 0.4852 1.2939 0.048 Uiso calc 1
C C32 0.3166(4) 0.45029(14) 1.20094(14) 0.0474(7) Uani d 1
H H32 0.3549 0.4102 1.2091 0.057 Uiso calc 1
C C33 0.3039(4) 0.46368(13) 1.13876(13) 0.0409(6) Uani d 1
H H33 0.3315 0.4325 1.1037 0.049 Uiso calc 1
C C34 0.2463(2) 0.44089(10) 0.56896(10) 0.0213(4) Uani d 1
C C35 0.3511(3) 0.40835(11) 0.60647(10) 0.0259(4) Uani d 1
H H35 0.4294 0.4352 0.6456 0.031 Uiso calc 1
C C36 0.3427(3) 0.33756(11) 0.58756(11) 0.0269(4) Uani d 1
H H36 0.4134 0.3159 0.6137 0.032 Uiso calc 1
C C37 0.2300(3) 0.29906(10) 0.53018(10) 0.0235(4) Uani d 1
C C38 0.1260(2) 0.32938(10) 0.49152(10) 0.0229(4) Uani d 1
H H38 0.0499 0.3023 0.4520 0.028 Uiso calc 1
C C39 0.1346(2) 0.40020(10) 0.51142(10) 0.0224(4) Uani d 1
H H39 0.0628 0.4214 0.4852 0.027 Uiso calc 1
C C40 0.2577(3) 0.19646(11) 0.45797(11) 0.0280(4) Uani d 1
C C41 0.2568(3) 0.12180(11) 0.44955(12) 0.0327(5) Uani d 1
C C42 0.2004(6) 0.08583(16) 0.4910(2) 0.0737(11) Uani d 1
H H42 0.1603 0.1080 0.5276 0.088 Uiso calc 1
C C43 0.2028(9) 0.0150(2) 0.4782(3) 0.123(2) Uani d 1
H H43 0.1636 -0.0113 0.5065 0.148 Uiso calc 1
C C44 0.2613(7) -0.01704(18) 0.4251(2) 0.0913(15) Uani d 1
H H44 0.2608 -0.0652 0.4168 0.110 Uiso calc 1
C C45 0.3189(4) 0.01918(15) 0.38517(17) 0.0591(8) Uani d 1
H H45 0.3621 -0.0027 0.3494 0.071 Uiso calc 1
C C46 0.3148(3) 0.08787(14) 0.39637(14) 0.0445(6) Uani d 1
H H46 0.3524 0.1132 0.3671 0.053 Uiso calc 1
C C47 0.2435(2) 0.72691(10) 0.42727(9) 0.0202(4) Uani d 1
C C48 0.1063(3) 0.69477(11) 0.37587(10) 0.0257(4) Uani d 1
H H48 0.0202 0.6641 0.3840 0.031 Uiso calc 1
C C49 0.0934(3) 0.70708(11) 0.31222(10) 0.0278(4) Uani d 1
H H49 -0.0015 0.6858 0.2774 0.033 Uiso calc 1
C C50 0.2210(3) 0.75070(10) 0.30097(10) 0.0232(4) Uani d 1
C C51 0.3586(3) 0.78352(11) 0.35088(10) 0.0256(4) Uani d 1
H H51 0.4451 0.8135 0.3422 0.031 Uiso calc 1
C C52 0.3682(3) 0.77189(11) 0.41419(10) 0.0240(4) Uani d 1
H H52 0.4615 0.7950 0.4492 0.029 Uiso calc 1
C C53 0.1959(3) 0.82397(12) 0.22857(10) 0.0289(5) Uani d 1
C C54 0.2081(3) 0.83278(12) 0.16118(11) 0.0305(5) Uani d 1
C C55 0.2608(4) 0.78526(13) 0.11602(12) 0.0428(6) Uani d 1
H H55 0.2843 0.7436 0.1262 0.051 Uiso calc 1
C C56 0.2791(5) 0.79915(16) 0.05560(15) 0.0667(10) Uani d 1
H H56 0.3154 0.7669 0.0242 0.080 Uiso calc 1
C C57 0.2445(6) 0.85958(18) 0.04113(15) 0.0726(11) Uani d 1
H H57 0.2590 0.8691 0.0000 0.087 Uiso calc 1
C C58 0.1895(5) 0.90623(18) 0.08526(15) 0.0632(9) Uani d 1
H H58 0.1641 0.9474 0.0744 0.076 Uiso calc 1
C C59 0.1714(4) 0.89299(15) 0.14549(13) 0.0454(6) Uani d 1
H H59 0.1337 0.9252 0.1763 0.055 Uiso calc 1
C C60 0.2566(3) 0.93847(10) 0.73884(10) 0.0240(4) Uani d 1
C C61 0.1139(3) 0.96266(11) 0.71824(11) 0.0304(5) Uani d 1
H H61 0.0203 0.9314 0.6890 0.036 Uiso calc 1
C C62 0.1066(3) 1.03198(12) 0.73989(12) 0.0328(5) Uani d 1
H H62 0.0096 1.0484 0.7251 0.039 Uiso calc 1
C C63 0.2414(3) 1.07619(11) 0.78290(12) 0.0325(5) Uani d 1
C C64 0.3835(3) 1.05388(12) 0.80529(13) 0.0392(6) Uani d 1
H H64 0.4751 1.0853 0.8357 0.047 Uiso calc 1
C C65 0.3910(3) 0.98463(12) 0.78275(12) 0.0346(5) Uani d 1
H H65 0.4890 0.9688 0.7975 0.042 Uiso calc 1
C C66 0.3034(3) 1.19226(12) 0.77925(13) 0.0366(5) Uani d 1
C C67 0.2864(3) 1.26376(11) 0.80969(12) 0.0314(5) Uani d 1
C C68 0.3596(3) 1.31723(13) 0.78607(14) 0.0403(6) Uani d 1
H H68 0.4184 1.3074 0.7520 0.048 Uiso calc 1
C C69 0.3464(3) 1.38420(13) 0.81222(14) 0.0429(6) Uani d 1
H H69 0.3953 1.4205 0.7957 0.051 Uiso calc 1
C C70 0.2631(4) 1.39908(12) 0.86208(13) 0.0431(6) Uani d 1
H H70 0.2565 1.4456 0.8804 0.052 Uiso calc 1
C C71 0.1888(4) 1.34650(13) 0.88561(13) 0.0436(6) Uani d 1
H H71 0.1299 1.3568 0.9196 0.052 Uiso calc 1
C C72 0.2004(3) 1.27843(12) 0.85936(12) 0.0340(5) Uani d 1
H H72 0.1496 1.2422 0.8754 0.041 Uiso calc 1
C C73 0.6390(3) 0.64968(16) 0.65693(17) 0.0507(7) Uani d 1
H H73A 0.6017 0.6325 0.6077 0.061 Uiso calc 1
H H73B 0.5919 0.6136 0.6771 0.061 Uiso calc 1
C C74 0.8263(3) 0.6608(2) 0.67635(19) 0.0639(9) Uani d 1
H H74A 0.8623 0.6166 0.6620 0.077 Uiso calc 1
H H74B 0.8749 0.6943 0.6537 0.077 Uiso calc 1
C C75 0.8406(4) 0.7520(3) 0.7659(2) 0.0875(13) Uani d 1
H H75A 0.8896 0.7837 0.7417 0.105 Uiso calc 1
H H75B 0.8865 0.7714 0.8145 0.105 Uiso calc 1
C C76 0.6495(4) 0.7452(2) 0.74997(16) 0.0702(10) Uani d 1
H H76A 0.6023 0.7170 0.7775 0.084 Uiso calc 1
H H76B 0.6222 0.7917 0.7620 0.084 Uiso calc 1

loop_
_atom_site_aniso_label
_atom_site_aniso_U_11
_atom_site_aniso_U_22
_atom_site_aniso_U_33
_atom_site_aniso_U_12
_atom_site_aniso_U_13
_atom_site_aniso_U_23
Zn 0.02219(12) 0.01640(12) 0.01721(12) 0.00479(8) 0.00457(8) 0.00655(8)
N1 0.0273(9) 0.0183(8) 0.0195(8) 0.0045(7) 0.0062(7) 0.0074(6)
N2 0.0251(8) 0.0202(8) 0.0187(8) 0.0057(7) 0.0077(6) 0.0064(6)
N3 0.0253(8) 0.0167(8) 0.0193(8) 0.0053(6) 0.0061(6) 0.0075(6)
N4 0.0246(8) 0.0162(8) 0.0180(8) 0.0049(6) 0.0038(6) 0.0058(6)
N5 0.0250(9) 0.0386(11) 0.0312(10) 0.0037(8) 0.0063(7) 0.0200(9)
N6 0.0299(14) 0.187(4) 0.087(2) 0.0221(19) 0.0123(14) 0.087(3)
O1 0.0634(11) 0.0264(8) 0.0203(7) 0.0121(7) 0.0129(7) 0.0126(6)
O2 0.125(2) 0.0288(9) 0.0314(10) 0.0182(11) 0.0311(11) 0.0086(8)
O3 0.0429(9) 0.0174(7) 0.0303(8) 0.0061(6) 0.0134(7) 0.0073(6)
O4 0.142(2) 0.0429(12) 0.0652(14) 0.0478(13) 0.0744(15) 0.0320(11)
O5 0.0431(9) 0.0264(8) 0.0173(7) 0.0075(6) 0.0096(6) 0.0076(6)
O6 0.0925(15) 0.0484(11) 0.0311(9) 0.0468(11) 0.0282(10) 0.0194(8)
O7 0.0599(11) 0.0186(8) 0.0464(10) 0.0098(7) 0.0293(9) 0.0085(7)
O8 0.113(2) 0.0356(11) 0.1010(18) 0.0283(12) 0.0867(17) 0.0282(11)
C1 0.0288(10) 0.0186(9) 0.0211(10) 0.0043(8) 0.0053(8) 0.0043(8)
C2 0.0510(14) 0.0212(10) 0.0223(10) 0.0068(9) 0.0089(10) 0.0024(8)
C3 0.0491(14) 0.0250(11) 0.0189(10) 0.0076(10) 0.0083(9) 0.0057(8)
C4 0.0273(10) 0.0229(10) 0.0191(9) 0.0049(8) 0.0055(8) 0.0072(8)
C5 0.0225(10) 0.0251(10) 0.0197(9) 0.0063(8) 0.0059(7) 0.0095(8)
C6 0.0217(9) 0.0223(10) 0.0211(9) 0.0060(8) 0.0073(7) 0.0101(8)
C7 0.0351(11) 0.0218(10) 0.0255(10) 0.0060(8) 0.0121(9) 0.0121(8)
C8 0.0345(11) 0.0188(10) 0.0285(10) 0.0054(8) 0.0102(9) 0.0100(8)
C9 0.0243(10) 0.0168(9) 0.0238(10) 0.0057(7) 0.0074(8) 0.0075(8)
C10 0.0225(9) 0.0182(9) 0.0246(10) 0.0059(7) 0.0072(8) 0.0066(8)
C11 0.0232(9) 0.0190(9) 0.0212(9) 0.0063(7) 0.0072(7) 0.0053(7)
C12 0.0340(11) 0.0194(10) 0.0260(10) 0.0079(8) 0.0140(9) 0.0054(8)
C13 0.0346(11) 0.0228(10) 0.0223(10) 0.0074(8) 0.0144(8) 0.0070(8)
C14 0.0226(9) 0.0211(10) 0.0187(9) 0.0041(7) 0.0068(7) 0.0059(7)
C15 0.0211(9) 0.0213(10) 0.0185(9) 0.0029(7) 0.0054(7) 0.0083(7)
C16 0.0224(9) 0.0197(9) 0.0197(9) 0.0049(7) 0.0041(7) 0.0087(7)
C17 0.0382(12) 0.0229(10) 0.0225(10) 0.0105(9) 0.0069(9) 0.0108(8)
C18 0.0445(13) 0.0191(10) 0.0264(10) 0.0118(9) 0.0083(9) 0.0094(8)
C19 0.0276(10) 0.0169(9) 0.0213(10) 0.0052(8) 0.0040(8) 0.0051(7)
C20 0.0281(10) 0.0183(10) 0.0226(10) 0.0047(8) 0.0038(8) 0.0041(8)
C21 0.0310(11) 0.0197(9) 0.0192(9) 0.0056(8) 0.0071(8) 0.0077(8)
C22 0.0295(12) 0.0573(16) 0.0253(11) 0.0065(11) 0.0043(9) 0.0192(11)
C23 0.0377(13) 0.0534(15) 0.0268(11) 0.0044(11) 0.0127(10) 0.0175(11)
C24 0.0492(13) 0.0226(10) 0.0176(9) 0.0068(9) 0.0086(9) 0.0094(8)
C25 0.0402(14) 0.0713(19) 0.0387(14) 0.0205(13) 0.0070(11) 0.0348(14)
C26 0.0321(12) 0.0675(18) 0.0386(13) 0.0183(12) 0.0133(10) 0.0309(13)
C27 0.0529(15) 0.0245(11) 0.0262(11) 0.0075(10) 0.0133(10) 0.0101(9)
C28 0.0342(11) 0.0259(11) 0.0246(10) 0.0052(9) 0.0068(9) 0.0119(8)
C29 0.0499(14) 0.0353(13) 0.0296(12) 0.0208(11) 0.0127(10) 0.0161(10)
C30 0.0678(18) 0.0473(15) 0.0268(12) 0.0234(13) 0.0192(12) 0.0152(11)
C31 0.0515(15) 0.0436(14) 0.0281(12) 0.0071(12) 0.0042(11) 0.0201(11)
C32 0.0670(18) 0.0365(14) 0.0441(15) 0.0163(13) 0.0062(13) 0.0233(12)
C33 0.0658(17) 0.0263(12) 0.0359(13) 0.0152(11) 0.0149(12) 0.0120(10)
C34 0.0247(10) 0.0187(9) 0.0236(10) 0.0052(8) 0.0101(8) 0.0071(8)
C35 0.0269(10) 0.0236(10) 0.0254(10) 0.0067(8) 0.0031(8) 0.0036(8)
C36 0.0306(11) 0.0242(10) 0.0280(10) 0.0109(8) 0.0056(9) 0.0079(8)
C37 0.0291(10) 0.0170(9) 0.0276(10) 0.0055(8) 0.0127(8) 0.0065(8)
C38 0.0244(10) 0.0219(10) 0.0210(9) 0.0004(8) 0.0063(8) 0.0039(8)
C39 0.0239(10) 0.0240(10) 0.0235(10) 0.0073(8) 0.0083(8) 0.0107(8)
C40 0.0320(11) 0.0251(11) 0.0283(11) 0.0075(9) 0.0081(9) 0.0069(9)
C41 0.0325(12) 0.0216(11) 0.0393(13) 0.0048(9) 0.0024(10) 0.0031(9)
C42 0.129(3) 0.0330(16) 0.085(2) 0.0285(18) 0.066(2) 0.0252(16)
C43 0.251(7) 0.038(2) 0.126(4) 0.044(3) 0.118(5) 0.041(2)
C44 0.158(4) 0.0319(17) 0.100(3) 0.036(2) 0.057(3) 0.0154(19)
C45 0.072(2) 0.0359(15) 0.064(2) 0.0163(14) 0.0177(16) -0.0066(14)
C46 0.0512(16) 0.0350(14) 0.0434(14) 0.0151(12) 0.0075(12) -0.0003(11)
C47 0.0261(10) 0.0186(9) 0.0191(9) 0.0074(8) 0.0081(8) 0.0071(7)
C48 0.0286(11) 0.0256(10) 0.0222(10) -0.0006(8) 0.0085(8) 0.0059(8)
C49 0.0318(11) 0.0292(11) 0.0191(10) 0.0023(9) 0.0036(8) 0.0037(8)
C50 0.0359(11) 0.0218(10) 0.0168(9) 0.0116(8) 0.0101(8) 0.0073(7)
C51 0.0273(10) 0.0277(11) 0.0264(10) 0.0052(8) 0.0101(8) 0.0133(8)
C52 0.0240(10) 0.0256(10) 0.0228(10) 0.0041(8) 0.0035(8) 0.0093(8)
C53 0.0361(12) 0.0341(12) 0.0223(10) 0.0142(9) 0.0092(9) 0.0121(9)
C54 0.0364(12) 0.0334(12) 0.0218(10) 0.0030(9) 0.0067(9) 0.0098(9)
C55 0.0736(19) 0.0261(12) 0.0275(12) -0.0007(12) 0.0199(12) 0.0037(9)
C56 0.131(3) 0.0374(16) 0.0344(15) 0.0052(17) 0.0406(18) 0.0028(12)
C57 0.140(4) 0.0543(19) 0.0299(14) 0.011(2) 0.0318(18) 0.0190(13)
C58 0.109(3) 0.0567(19) 0.0386(15) 0.0280(19) 0.0227(17) 0.0297(14)
C59 0.0637(18) 0.0512(16) 0.0337(13) 0.0245(14) 0.0170(12) 0.0224(12)
C60 0.0345(11) 0.0174(10) 0.0214(10) 0.0063(8) 0.0070(8) 0.0058(8)
C61 0.0378(12) 0.0231(11) 0.0277(11) 0.0079(9) 0.0047(9) 0.0018(9)
C62 0.0418(13) 0.0270(11) 0.0330(12) 0.0149(10) 0.0107(10) 0.0070(9)
C63 0.0510(14) 0.0172(10) 0.0344(12) 0.0094(9) 0.0201(10) 0.0059(9)
C64 0.0418(14) 0.0210(11) 0.0474(14) -0.0012(10) 0.0055(11) 0.0015(10)
C65 0.0357(12) 0.0232(11) 0.0409(13) 0.0054(9) 0.0028(10) 0.0047(10)
C66 0.0428(13) 0.0264(12) 0.0482(14) 0.0080(10) 0.0248(11) 0.0120(10)
C67 0.0317(11) 0.0204(10) 0.0411(13) 0.0052(9) 0.0065(10) 0.0072(9)
C68 0.0373(13) 0.0316(13) 0.0561(16) 0.0067(10) 0.0138(12) 0.0171(11)
C69 0.0402(14) 0.0244(12) 0.0576(16) -0.0008(10) -0.0049(12) 0.0155(11)
C70 0.0583(16) 0.0189(11) 0.0414(14) 0.0103(11) -0.0087(12) 0.0009(10)
C71 0.0610(17) 0.0329(13) 0.0353(13) 0.0183(12) 0.0070(12) 0.0027(10)
C72 0.0428(13) 0.0235(11) 0.0340(12) 0.0046(9) 0.0066(10) 0.0065(9)
C73 0.0308(13) 0.0567(17) 0.0788(19) 0.0193(12) 0.0164(13) 0.0365(15)
C74 0.0311(14) 0.094(2) 0.089(2) 0.0219(14) 0.0167(14) 0.0610(19)
C75 0.0387(17) 0.146(4) 0.056(2) -0.015(2) -0.0030(15) 0.014(2)
C76 0.0332(15) 0.114(3) 0.0484(17) -0.0048(16) -0.0007(12) 0.0094(18)

loop_
_atom_type_symbol
_atom_type_description
_atom_type_scat_dispersion_real
_atom_type_scat_dispersion_imag
_atom_type_scat_source
C C 0.0033 0.0016 'International Tables Vol C Tables 4.2.6.8 and 6.1.1.4'
H H 0.0000 0.0000 'International Tables Vol C Tables 4.2.6.8 and 6.1.1.4'
N N 0.0061 0.0033 'International Tables Vol C Tables 4.2.6.8 and 6.1.1.4'
O O 0.0106 0.0060 'International Tables Vol C Tables 4.2.6.8 and 6.1.1.4'
Zn Zn 0.2839 1.4301 'International Tables Vol C Tables 4.2.6.8 and 6.1.1.4'

loop_
_geom_angle_atom_site_label_1
_geom_angle_atom_site_label_2
_geom_angle_atom_site_label_3
_geom_angle
N2 Zn N4 157.48(7)
N2 Zn N3 87.83(6)
N4 Zn N3 88.49(6)
N2 Zn N1 88.20(6)
N4 Zn N1 87.89(6)
N3 Zn N1 160.46(7)
N2 Zn N5 101.14(7)
N4 Zn N5 101.38(7)
N3 Zn N5 99.26(7)
N1 Zn N5 100.27(7)
C1 N1 C4 106.42(16)
C1 N1 Zn 126.77(13)
C4 N1 Zn 125.96(13)
C9 N2 C6 106.21(16)
C9 N2 Zn 127.12(13)
C6 N2 Zn 126.67(13)
C11 N3 C14 106.69(16)
C11 N3 Zn 125.75(13)
C14 N3 Zn 124.90(13)
C19 N4 C16 106.66(16)
C19 N4 Zn 126.93(13)
C16 N4 Zn 126.10(13)
C73 N5 C76 109.9(2)
C73 N5 Zn 112.62(16)
C76 N5 Zn 111.88(17)
C73 N5 H5 107(2)
C76 N5 H5 109(2)
Zn N5 H5 106(2)
C74 N6 C75 109.8(3)
C74 N6 H6 104(3)
C75 N6 H6 108(3)
C27 O1 C24 115.51(17)
C40 O3 C37 117.59(16)
C53 O5 C50 115.50(16)
C66 O7 C63 116.07(18)
N1 C1 C20 125.22(18)
N1 C1 C2 109.82(17)
C20 C1 C2 124.87(19)
C3 C2 C1 106.97(19)
C3 C2 H2 126.5
C1 C2 H2 126.5
C2 C3 C4 107.00(19)
C2 C3 H3 126.5
C4 C3 H3 126.5
N1 C4 C5 125.06(18)
N1 C4 C3 109.77(18)
C5 C4 C3 124.86(18)
C4 C5 C6 125.52(18)
C4 C5 C21 118.37(17)
C6 C5 C21 116.05(17)
N2 C6 C5 125.73(18)
N2 C6 C7 109.93(17)
C5 C6 C7 124.34(18)
C8 C7 C6 106.98(18)
C8 C7 H7 126.5
C6 C7 H7 126.5
C7 C8 C9 107.27(18)
C7 C8 H8 126.4
C9 C8 H8 126.4
N2 C9 C10 125.67(17)
N2 C9 C8 109.56(17)
C10 C9 C8 124.77(18)
C11 C10 C9 124.40(18)
C11 C10 C34 119.01(17)
C9 C10 C34 116.59(17)
N3 C11 C10 124.88(17)
N3 C11 C12 109.46(17)
C10 C11 C12 125.61(18)
C13 C12 C11 107.13(18)
C13 C12 H12 126.4
C11 C12 H12 126.4
C12 C13 C14 107.36(18)
C12 C13 H13 126.3
C14 C13 H13 126.3
N3 C14 C15 125.27(17)
N3 C14 C13 109.28(17)
C15 C14 C13 125.44(18)
C14 C15 C16 125.66(17)
C14 C15 C47 117.88(17)
C16 C15 C47 116.43(17)
N4 C16 C15 125.72(17)
N4 C16 C17 109.40(17)
C15 C16 C17 124.87(18)
C18 C17 C16 107.19(18)
C18 C17 H17 126.4
C16 C17 H17 126.4
C17 C18 C19 107.28(18)
C17 C18 H18 126.4
C19 C18 H18 126.4
N4 C19 C20 125.76(18)
N4 C19 C18 109.44(17)
C20 C19 C18 124.79(18)
C1 C20 C19 125.24(18)
C1 C20 C60 117.55(18)
C19 C20 C60 117.20(18)
C22 C21 C26 118.97(19)
C22 C21 C5 120.72(19)
C26 C21 C5 120.25(19)
C21 C22 C23 120.5(2)
C21 C22 H22 119.7
C23 C22 H22 119.7
C24 C23 C22 118.9(2)
C24 C23 H23 120.6
C22 C23 H23 120.6
C25 C24 C23 121.9(2)
C25 C24 O1 119.1(2)
C23 C24 O1 118.9(2)
C24 C25 C26 118.8(2)
C24 C25 H25 120.6
C26 C25 H25 120.6
C21 C26 C25 120.8(2)
C21 C26 H26 119.6
C25 C26 H26 119.6
O2 C27 O1 123.0(2)
O2 C27 C28 125.2(2)
O1 C27 C28 111.80(18)
C29 C28 C33 120.4(2)
C29 C28 C27 123.0(2)
C33 C28 C27 116.6(2)
C28 C29 C30 118.8(2)
C28 C29 H29 120.6
C30 C29 H29 120.6
C31 C30 C29 121.0(2)
C31 C30 H30 119.5
C29 C30 H30 119.5
C30 C31 C32 120.0(2)
C30 C31 H31 120.0
C32 C31 H31 120.0
C33 C32 C31 120.0(2)
C33 C32 H32 120.0
C31 C32 H32 120.0
C32 C33 C28 119.8(2)
C32 C33 H33 120.1
C28 C33 H33 120.1
C39 C34 C35 118.02(18)
C39 C34 C10 121.99(18)
C35 C34 C10 119.92(18)
C36 C35 C34 121.14(19)
C36 C35 H35 119.4
C34 C35 H35 119.4
C37 C36 C35 118.99(19)
C37 C36 H36 120.5
C35 C36 H36 120.5
C38 C37 C36 121.55(19)
C38 C37 O3 121.41(19)
C36 C37 O3 116.93(18)
C37 C38 C39 118.86(19)
C37 C38 H38 120.6
C39 C38 H38 120.6
C38 C39 C34 121.44(18)
C38 C39 H39 119.3
C34 C39 H39 119.3
O4 C40 O3 122.2(2)
O4 C40 C41 124.1(2)
O3 C40 C41 113.66(19)
C42 C41 C46 119.6(2)
C42 C41 C40 122.5(2)
C46 C41 C40 117.9(2)
C41 C42 C43 118.1(3)
C41 C42 H42 121.0
C43 C42 H42 121.0
C44 C43 C42 120.8(4)
C44 C43 H43 119.6
C42 C43 H43 119.6
C45 C44 C43 120.5(3)
C45 C44 H44 119.7
C43 C44 H44 119.7
C44 C45 C46 119.2(3)
C44 C45 H45 120.4
C46 C45 H45 120.4
C45 C46 C41 121.7(3)
C45 C46 H46 119.2
C41 C46 H46 119.2
C48 C47 C52 118.63(18)
C48 C47 C15 121.26(17)
C52 C47 C15 120.07(18)
C47 C48 C49 120.79(19)
C47 C48 H48 119.6
C49 C48 H48 119.6
C50 C49 C48 118.75(19)
C50 C49 H49 120.6
C48 C49 H49 120.6
C49 C50 C51 121.91(18)
C49 C50 O5 118.55(18)
C51 C50 O5 119.51(18)
C50 C51 C52 118.71(19)
C50 C51 H51 120.6
C52 C51 H51 120.6
C51 C52 C47 121.18(19)
C51 C52 H52 119.4
C47 C52 H52 119.4
O6 C53 O5 122.91(19)
O6 C53 C54 124.4(2)
O5 C53 C54 112.71(18)
C55 C54 C59 120.1(2)
C55 C54 C53 122.6(2)
C59 C54 C53 117.3(2)
C54 C55 C56 119.3(3)
C54 C55 H55 120.4
C56 C55 H55 120.4
C57 C56 C55 120.0(3)
C57 C56 H56 120.0
C55 C56 H56 120.0
C58 C57 C56 120.9(3)
C58 C57 H57 119.5
C56 C57 H57 119.5
C57 C58 C59 119.5(3)
C57 C58 H58 120.2
C59 C58 H58 120.2
C58 C59 C54 120.2(3)
C58 C59 H59 119.9
C54 C59 H59 119.9
C65 C60 C61 118.7(2)
C65 C60 C20 120.99(19)
C61 C60 C20 120.28(19)
C62 C61 C60 120.9(2)
C62 C61 H61 119.6
C60 C61 H61 119.6
C63 C62 C61 118.9(2)
C63 C62 H62 120.5
C61 C62 H62 120.5
C62 C63 C64 121.8(2)
C62 C63 O7 118.7(2)
C64 C63 O7 119.4(2)
C63 C64 C65 119.1(2)
C63 C64 H64 120.5
C65 C64 H64 120.5
C60 C65 C64 120.6(2)
C60 C65 H65 119.7
C64 C65 H65 119.7
O8 C66 O7 122.9(2)
O8 C66 C67 125.6(2)
O7 C66 C67 111.55(19)
C72 C67 C68 119.7(2)
C72 C67 C66 122.7(2)
C68 C67 C66 117.6(2)
C69 C68 C67 119.9(3)
C69 C68 H68 120.1
C67 C68 H68 120.1
C70 C69 C68 120.6(2)
C70 C69 H69 119.7
C68 C69 H69 119.7
C69 C70 C71 120.2(2)
C69 C70 H70 119.9
C71 C70 H70 119.9
C70 C71 C72 119.9(3)
C70 C71 H71 120.1
C72 C71 H71 120.1
C67 C72 C71 119.8(2)
C67 C72 H72 120.1
C71 C72 H72 120.1
N5 C73 C74 113.2(3)
N5 C73 H73A 108.9
C74 C73 H73A 108.9
N5 C73 H73B 108.9
C74 C73 H73B 108.9
H73A C73 H73B 107.8
N6 C74 C73 109.3(3)
N6 C74 H74A 109.8
C73 C74 H74A 109.8
N6 C74 H74B 109.8
C73 C74 H74B 109.8
H74A C74 H74B 108.3
N6 C75 C76 109.6(3)
N6 C75 H75A 109.8
C76 C75 H75A 109.8
N6 C75 H75B 109.8
C76 C75 H75B 109.8
H75A C75 H75B 108.2
N5 C76 C75 111.5(3)
N5 C76 H76A 109.3
C75 C76 H76A 109.3
N5 C76 H76B 109.3
C75 C76 H76B 109.3
H76A C76 H76B 108.0

loop_
_geom_bond_atom_site_label_1
_geom_bond_atom_site_label_2
_geom_bond_distance
Zn N2 2.0697(16)
Zn N4 2.0747(16)
Zn N3 2.0836(16)
Zn N1 2.0856(17)
Zn N5 2.1274(19)
N1 C1 1.367(3)
N1 C4 1.375(2)
N2 C9 1.373(3)
N2 C6 1.378(2)
N3 C11 1.374(2)
N3 C14 1.376(2)
N4 C19 1.373(2)
N4 C16 1.375(2)
N5 C73 1.472(4)
N5 C76 1.476(4)
N5 H5 0.80(3)
N6 C74 1.403(5)
N6 C75 1.412(6)
N6 H6 0.955(19)
O1 C27 1.357(3)
O1 C24 1.413(2)
O2 C27 1.192(3)
O3 C40 1.349(3)
O3 C37 1.413(2)
O4 C40 1.186(3)
O5 C53 1.356(3)
O5 C50 1.412(2)
O6 C53 1.196(3)
O7 C66 1.352(3)
O7 C63 1.413(3)
O8 C66 1.186(3)
C1 C20 1.406(3)
C1 C2 1.446(3)
C2 C3 1.352(3)
C2 H2 0.9500
C3 C4 1.442(3)
C3 H3 0.9500
C4 C5 1.398(3)
C5 C6 1.401(3)
C5 C21 1.506(3)
C6 C7 1.440(3)
C7 C8 1.350(3)
C7 H7 0.9500
C8 C9 1.446(3)
C8 H8 0.9500
C9 C10 1.415(3)
C10 C11 1.411(3)
C10 C34 1.494(3)
C11 C12 1.443(3)
C12 C13 1.351(3)
C12 H12 0.9500
C13 C14 1.443(3)
C13 H13 0.9500
C14 C15 1.402(3)
C15 C16 1.403(3)
C15 C47 1.501(3)
C16 C17 1.443(3)
C17 C18 1.349(3)
C17 H17 0.9500
C18 C19 1.442(3)
C18 H18 0.9500
C19 C20 1.407(3)
C20 C60 1.499(3)
C21 C22 1.379(3)
C21 C26 1.382(3)
C22 C23 1.395(3)
C22 H22 0.9500
C23 C24 1.366(3)
C23 H23 0.9500
C24 C25 1.364(4)
C25 C26 1.390(3)
C25 H25 0.9500
C26 H26 0.9500
C27 C28 1.485(3)
C28 C29 1.379(3)
C28 C33 1.389(3)
C29 C30 1.391(3)
C29 H29 0.9500
C30 C31 1.363(4)
C30 H30 0.9500
C31 C32 1.382(4)
C31 H31 0.9500
C32 C33 1.377(4)
C32 H32 0.9500
C33 H33 0.9500
C34 C39 1.392(3)
C34 C35 1.400(3)
C35 C36 1.386(3)
C35 H35 0.9500
C36 C37 1.381(3)
C36 H36 0.9500
C37 C38 1.379(3)
C38 C39 1.388(3)
C38 H38 0.9500
C39 H39 0.9500
C40 C41 1.478(3)
C41 C42 1.356(4)
C41 C46 1.391(4)
C42 C43 1.402(5)
C42 H42 0.9500
C43 C44 1.380(6)
C43 H43 0.9500
C44 C45 1.337(5)
C44 H44 0.9500
C45 C46 1.363(4)
C45 H45 0.9500
C46 H46 0.9500
C47 C48 1.389(3)
C47 C52 1.394(3)
C48 C49 1.399(3)
C48 H48 0.9500
C49 C50 1.378(3)
C49 H49 0.9500
C50 C51 1.378(3)
C51 C52 1.389(3)
C51 H51 0.9500
C52 H52 0.9500
C53 C54 1.485(3)
C54 C55 1.384(3)
C54 C59 1.387(3)
C55 C56 1.388(4)
C55 H55 0.9500
C56 C57 1.376(5)
C56 H56 0.9500
C57 C58 1.371(5)
C57 H57 0.9500
C58 C59 1.379(4)
C58 H58 0.9500
C59 H59 0.9500
C60 C65 1.389(3)
C60 C61 1.392(3)
C61 C62 1.390(3)
C61 H61 0.9500
C62 C63 1.368(3)
C62 H62 0.9500
C63 C64 1.376(4)
C64 C65 1.392(3)
C64 H64 0.9500
C65 H65 0.9500
C66 C67 1.488(3)
C67 C72 1.386(3)
C67 C68 1.394(3)
C68 C69 1.376(4)
C68 H68 0.9500
C69 C70 1.375(4)
C69 H69 0.9500
C70 C71 1.383(4)
C70 H70 0.9500
C71 C72 1.392(3)
C71 H71 0.9500
C72 H72 0.9500
C73 C74 1.524(4)
C73 H73A 0.9900
C73 H73B 0.9900
C74 H74A 0.9900
C74 H74B 0.9900
C75 C76 1.562(5)
C75 H75A 0.9900
C75 H75B 0.9900
C76 H76A 0.9900
C76 H76B 0.9900

loop_
_geom_hbond_atom_site_label_D
_geom_hbond_atom_site_label_H
_geom_hbond_atom_site_label_A
_geom_hbond_site_symmetry_A
_geom_hbond_distance_DH
_geom_hbond_distance_HA
_geom_hbond_distance_DA
_geom_hbond_angle_DHA
N5 H5 O4 2_666 0.80(3) 2.15(3) 2.904(3) 158(3)
N6 H6 N1 1_655 0.955(19) 2.57(3) 3.434(4) 151(3)
C51 H51 O8 2_676 0.95 2.47 3.284(4) 144
C62 H62 O6 2_576 0.95 2.45 3.339(4) 155
C39 H39 Cg3 2_566 0.95 2.81 3.392(2) 120
C48 H48 Cg12 2_566 0.95 2.88 3.755(3) 153
C49 H49 Cg17 2_576 0.95 2.90 3.804(3) 160
C56 H56 Cg10 1_554 0.95 2.78 3.623(3) 147
C64 H64 Cg15 2_676 0.95 2.64 3.566(3) 164
C69 H69 Cg11 2_677 0.95 2.95 3.672(3) 134

loop_
_geom_torsion_atom_site_label_1
_geom_torsion_atom_site_label_2
_geom_torsion_atom_site_label_3
_geom_torsion_atom_site_label_4
_geom_torsion
C4 N1 C1 C20 -175.8(2)
Zn N1 C1 C20 14.2(3)
C4 N1 C1 C2 0.8(2)
Zn N1 C1 C2 -169.15(15)
N1 C1 C2 C3 -0.2(3)
C20 C1 C2 C3 176.5(2)
C1 C2 C3 C4 -0.5(3)
C1 N1 C4 C5 172.7(2)
Zn N1 C4 C5 -17.2(3)
C1 N1 C4 C3 -1.1(2)
Zn N1 C4 C3 168.92(15)
C2 C3 C4 N1 1.1(3)
C2 C3 C4 C5 -172.8(2)
N1 C4 C5 C6 1.0(3)
C3 C4 C5 C6 173.9(2)
N1 C4 C5 C21 -175.88(19)
C3 C4 C5 C21 -2.9(3)
C9 N2 C6 C5 179.07(19)
Zn N2 C6 C5 -1.2(3)
C9 N2 C6 C7 -1.9(2)
Zn N2 C6 C7 177.78(14)
C4 C5 C6 N2 9.0(3)
C21 C5 C6 N2 -174.09(18)
C4 C5 C6 C7 -169.9(2)
C21 C5 C6 C7 7.1(3)
N2 C6 C7 C8 0.7(2)
C5 C6 C7 C8 179.7(2)
C6 C7 C8 C9 0.8(2)
C6 N2 C9 C10 -176.66(19)
Zn N2 C9 C10 3.6(3)
C6 N2 C9 C8 2.4(2)
Zn N2 C9 C8 -177.26(14)
C7 C8 C9 N2 -2.1(2)
C7 C8 C9 C10 177.0(2)
N2 C9 C10 C11 -10.6(3)
C8 C9 C10 C11 170.4(2)
N2 C9 C10 C34 170.12(18)
C8 C9 C10 C34 -8.9(3)
C14 N3 C11 C10 -174.97(19)
Zn N3 C11 C10 22.9(3)
C14 N3 C11 C12 2.7(2)
Zn N3 C11 C12 -159.49(14)
C9 C10 C11 N3 -3.6(3)
C34 C10 C11 N3 175.66(18)
C9 C10 C11 C12 179.1(2)
C34 C10 C11 C12 -1.6(3)
N3 C11 C12 C13 -2.5(2)
C10 C11 C12 C13 175.1(2)
C11 C12 C13 C14 1.3(2)
C11 N3 C14 C15 177.00(19)
Zn N3 C14 C15 -20.6(3)
C11 N3 C14 C13 -1.9(2)
Zn N3 C14 C13 160.46(14)
C12 C13 C14 N3 0.4(2)
C12 C13 C14 C15 -178.5(2)
N3 C14 C15 C16 4.9(3)
C13 C14 C15 C16 -176.4(2)
N3 C14 C15 C47 -172.86(18)
C13 C14 C15 C47 5.9(3)
C19 N4 C16 C15 179.90(19)
Zn N4 C16 C15 5.9(3)
C19 N4 C16 C17 -1.1(2)
Zn N4 C16 C17 -175.12(14)
C14 C15 C16 N4 3.2(3)
C47 C15 C16 N4 -179.04(18)
C14 C15 C16 C17 -175.7(2)
C47 C15 C16 C17 2.1(3)
N4 C16 C17 C18 1.3(2)
C15 C16 C17 C18 -179.7(2)
C16 C17 C18 C19 -0.9(3)
C16 N4 C19 C20 -179.2(2)
Zn N4 C19 C20 -5.3(3)
C16 N4 C19 C18 0.6(2)
Zn N4 C19 C18 174.52(14)
C17 C18 C19 N4 0.2(3)
C17 C18 C19 C20 180.0(2)
N1 C1 C20 C19 -1.6(3)
C2 C1 C20 C19 -177.7(2)
N1 C1 C20 C60 177.30(19)
C2 C1 C20 C60 1.2(3)
N4 C19 C20 C1 -3.2(3)
C18 C19 C20 C1 177.0(2)
N4 C19 C20 C60 177.90(19)
C18 C19 C20 C60 -1.9(3)
C4 C5 C21 C22 89.9(3)
C6 C5 C21 C22 -87.3(3)
C4 C5 C21 C26 -92.9(3)
C6 C5 C21 C26 89.9(3)
C26 C21 C22 C23 -2.5(4)
C5 C21 C22 C23 174.7(2)
C21 C22 C23 C24 0.7(4)
C22 C23 C24 C25 1.5(4)
C22 C23 C24 O1 178.2(2)
C27 O1 C24 C25 -83.3(3)
C27 O1 C24 C23 99.8(3)
C23 C24 C25 C26 -1.7(4)
O1 C24 C25 C26 -178.4(2)
C22 C21 C26 C25 2.3(4)
C5 C21 C26 C25 -174.9(2)
C24 C25 C26 C21 -0.2(4)
C24 O1 C27 O2 -5.3(4)
C24 O1 C27 C28 174.4(2)
O2 C27 C28 C29 -162.1(3)
O1 C27 C28 C29 18.2(3)
O2 C27 C28 C33 18.6(4)
O1 C27 C28 C33 -161.1(2)
C33 C28 C29 C30 -1.0(4)
C27 C28 C29 C30 179.8(2)
C28 C29 C30 C31 0.2(4)
C29 C30 C31 C32 1.3(5)
C30 C31 C32 C33 -1.9(5)
C31 C32 C33 C28 1.1(4)
C29 C28 C33 C32 0.3(4)
C27 C28 C33 C32 179.6(3)
C11 C10 C34 C39 -53.7(3)
C9 C10 C34 C39 125.6(2)
C11 C10 C34 C35 129.3(2)
C9 C10 C34 C35 -51.3(3)
C39 C34 C35 C36 -0.9(3)
C10 C34 C35 C36 176.17(19)
C34 C35 C36 C37 0.8(3)
C35 C36 C37 C38 -0.1(3)
C35 C36 C37 O3 -176.19(18)
C40 O3 C37 C38 66.6(3)
C40 O3 C37 C36 -117.3(2)
C36 C37 C38 C39 -0.6(3)
O3 C37 C38 C39 175.36(17)
C37 C38 C39 C34 0.5(3)
C35 C34 C39 C38 0.3(3)
C10 C34 C39 C38 -176.78(18)
C37 O3 C40 O4 -3.1(3)
C37 O3 C40 C41 174.80(18)
O4 C40 C41 C42 -173.6(3)
O3 C40 C41 C42 8.6(4)
O4 C40 C41 C46 5.6(4)
O3 C40 C41 C46 -172.3(2)
C46 C41 C42 C43 0.0(6)
C40 C41 C42 C43 179.2(4)
C41 C42 C43 C44 0.1(9)
C42 C43 C44 C45 0.8(9)
C43 C44 C45 C46 -1.9(8)
C44 C45 C46 C41 2.0(5)
C42 C41 C46 C45 -1.1(5)
C40 C41 C46 C45 179.7(3)
C14 C15 C47 C48 65.4(3)
C16 C15 C47 C48 -112.5(2)
C14 C15 C47 C52 -116.5(2)
C16 C15 C47 C52 65.5(2)
C52 C47 C48 C49 0.1(3)
C15 C47 C48 C49 178.19(19)
C47 C48 C49 C50 1.3(3)
C48 C49 C50 C51 -1.4(3)
C48 C49 C50 O5 176.48(19)
C53 O5 C50 C49 113.0(2)
C53 O5 C50 C51 -69.0(3)
C49 C50 C51 C52 0.2(3)
O5 C50 C51 C52 -177.73(18)
C50 C51 C52 C47 1.3(3)
C48 C47 C52 C51 -1.4(3)
C15 C47 C52 C51 -179.52(19)
C50 O5 C53 O6 -7.2(3)
C50 O5 C53 C54 172.71(18)
O6 C53 C54 C55 168.5(3)
O5 C53 C54 C55 -11.5(3)
O6 C53 C54 C59 -8.6(4)
O5 C53 C54 C59 171.5(2)
C59 C54 C55 C56 1.1(4)
C53 C54 C55 C56 -175.9(3)
C54 C55 C56 C57 -0.1(5)
C55 C56 C57 C58 -1.0(6)
C56 C57 C58 C59 1.2(6)
C57 C58 C59 C54 -0.2(5)
C55 C54 C59 C58 -0.9(4)
C53 C54 C59 C58 176.2(3)
C1 C20 C60 C65 66.7(3)
C19 C20 C60 C65 -114.4(2)
C1 C20 C60 C61 -113.3(2)
C19 C20 C60 C61 65.7(3)
C65 C60 C61 C62 1.4(3)
C20 C60 C61 C62 -178.7(2)
C60 C61 C62 C63 -1.1(3)
C61 C62 C63 C64 -0.1(4)
C61 C62 C63 O7 -176.5(2)
C66 O7 C63 C62 -103.0(3)
C66 O7 C63 C64 80.5(3)
C62 C63 C64 C65 1.0(4)
O7 C63 C64 C65 177.4(2)
C61 C60 C65 C64 -0.5(4)
C20 C60 C65 C64 179.6(2)
C63 C64 C65 C60 -0.7(4)
C63 O7 C66 O8 0.5(4)
C63 O7 C66 C67 -179.2(2)
O8 C66 C67 C72 178.3(3)
O7 C66 C67 C72 -2.1(3)
O8 C66 C67 C68 -1.1(4)
O7 C66 C67 C68 178.5(2)
C72 C67 C68 C69 0.1(4)
C66 C67 C68 C69 179.5(2)
C67 C68 C69 C70 0.7(4)
C68 C69 C70 C71 -1.2(4)
C69 C70 C71 C72 0.9(4)
C68 C67 C72 C71 -0.4(4)
C66 C67 C72 C71 -179.8(2)
C70 C71 C72 C67 -0.1(4)
C76 N5 C73 C74 -50.0(3)
Zn N5 C73 C74 -175.47(19)
C75 N6 C74 C73 -64.2(4)
N5 C73 C74 N6 57.7(4)
C74 N6 C75 C76 63.9(4)
C73 N5 C76 C75 48.7(4)
Zn N5 C76 C75 174.6(3)
N6 C75 C76 N5 -56.3(5)

loop_
_platon_squeeze_void_nr
_platon_squeeze_void_average_x
_platon_squeeze_void_average_y
_platon_squeeze_void_average_z
_platon_squeeze_void_volume
_platon_squeeze_void_count_electrons
_platon_squeeze_void_content
1 -0.012 0.000 0.000 437 55 ' '
2 0.068 0.165 0.630 25 2 ' '
3 -0.068 0.835 0.370 25 1 ' '
4 0.353 0.058 0.631 18 1 ' '
5 0.646 0.942 0.369 18 1 ' '

_cod_database_fobs_code 2241720
